data_7127661
loop_
_publ_author_name
'Nayak, Mithilesh Kumar'
'Suhr, Simon'
'Chrysochos, Nicolas'
'Rawat, Hemant'
'Schulzke, Carola'
'Chandrasekhar, Vadapalli'
'Sarkar, Biprajit'
'Jana, Anukul'

_publ_section_title
;
 Tethered CAAC-CAAC dimers: oxidation to persistent radical cations and
 bridging-unit dependent reactivity/stability of the dications.
;
_journal_issue 10
_journal_name_full 'Chemical communications (Cambridge, England)'
_journal_page_first 1210
_journal_page_last 1213
_journal_paper_doi 10.1039/d0cc07385g
_journal_volume 57
_journal_year 2021
_chemical_formula_moiety '2(C F3 O3 S), C22 H36 N2'
_chemical_formula_sum 'C24 H36 F6 N2 O6 S2'
_chemical_formula_weight 626.67
_space_group_crystal_system monoclinic
_space_group_IT_number 14
_space_group_name_Hall '-P 2ybc'
_space_group_name_H-M_alt 'P 1 21/c 1'
_atom_sites_solution_hydrogens geom
_audit_creation_date 2020-05-19
_audit_creation_method
;
Olex2 1.2
(compiled 2018.05.29 svn.r3508 for OlexSys, GUI svn.r5506)
;
_audit_update_record
;
2020-05-19 deposited with the CCDC.	2020-12-18 downloaded from the CCDC.
;
_cell_angle_alpha 90
_cell_angle_beta 92.041(4)
_cell_angle_gamma 90
_cell_formula_units_Z 4
_cell_length_a 16.0963(7)
_cell_length_b 12.0415(5)
_cell_length_c 14.8878(6)
_cell_measurement_reflns_used 13012
_cell_measurement_temperature 173.00(10)
_cell_measurement_theta_max 28.0060
_cell_measurement_theta_min 3.3000
_cell_volume 2883.8(2)
_computing_cell_refinement 'CrysAlisPro 1.171.39.29d (Rigaku OD, 2017)'
_computing_data_collection 'CrysAlisPro 1.171.39.29d (Rigaku OD, 2017)'
_computing_data_reduction 'CrysAlisPro 1.171.39.29d (Rigaku OD, 2017)'
_computing_molecular_graphics 'Olex2 (Dolomanov et al., 2009)'
_computing_publication_material 'Olex2 (Dolomanov et al., 2009)'
_computing_structure_refinement 'ShelXL (Sheldrick, 2015)'
_computing_structure_solution 'ShelXT (Sheldrick, 2015)'
_diffrn_ambient_temperature 173.00
_diffrn_measured_fraction_theta_full 0.987
_diffrn_measured_fraction_theta_max 0.917
_diffrn_measurement_details
;
List of Runs (angles in degrees, time in seconds):

  # Type    Start    End  Width  t~exp~   \w     \q     \k     \f   Frames
#--------------------------------------------------------------------------
  1  \w    -81.00  14.00   0.50   29.77    --    7.10 -57.00 120.00  190
  2  \w     51.00  86.00   0.50   29.77    --    7.10  77.00-120.00   70
  3  \w    -89.00   6.00   0.50   29.77    --   -7.50 -57.00-180.00  190
  4  \w     41.00  81.00   0.50   29.77    --   -7.50  57.00 -60.00   80
  5  \w    -28.00   9.00   0.50   29.77    --   -7.50  57.00  60.00   74
  6  \w     45.00  80.00   0.50   29.77    --   -7.50  57.00  60.00   70
  7  \w      5.00  30.00   0.50   29.77    --   -7.50  57.00 -60.00   50
  8  \w    -63.00   3.00   0.50   29.77    --   -7.50 -82.00-180.00  132
  9  \w    -64.00 -13.00   0.50   29.77    --   -7.50 -77.00  30.00  102
 10  \w    -62.00  35.00   0.50   29.77    --   -7.50 -82.00 -30.00  194
;
_diffrn_measurement_device 'four-circle diffractometer'
_diffrn_measurement_device_type 'XtaLAB AFC12 (RINC): Kappa single'
_diffrn_measurement_method '\w scans'
_diffrn_radiation_type MoK\a
_diffrn_radiation_wavelength 0.71073
_diffrn_reflns_av_unetI/netI 0.0446
_diffrn_reflns_Laue_measured_fraction_full 0.987
_diffrn_reflns_Laue_measured_fraction_max 0.917
_diffrn_reflns_limit_h_max 21
_diffrn_reflns_limit_h_min -21
_diffrn_reflns_limit_k_max 15
_diffrn_reflns_limit_k_min -15
_diffrn_reflns_limit_l_max 20
_diffrn_reflns_limit_l_min 0
_diffrn_reflns_number 6920
_diffrn_reflns_point_group_measured_fraction_full 0.987
_diffrn_reflns_point_group_measured_fraction_max 0.917
_diffrn_reflns_theta_full 25.242
_diffrn_reflns_theta_max 28.876
_diffrn_reflns_theta_min 2.493
_exptl_absorpt_coefficient_mu 0.264
_exptl_absorpt_correction_T_max 1.00000
_exptl_absorpt_correction_T_min 0.76315
_exptl_absorpt_correction_type multi-scan
_exptl_absorpt_process_details
;
CrysAlisPro 1.171.39.29d (Rigaku Oxford Diffraction, 2017)
Empirical absorption correction using spherical harmonics,
 implemented in SCALE3 ABSPACK scaling algorithm.
;
_exptl_crystal_colour 'light yellow'
_exptl_crystal_colour_modifier light
_exptl_crystal_colour_primary yellow
_exptl_crystal_density_diffrn 1.443
_exptl_crystal_description block
_exptl_crystal_F_000 1312
_exptl_crystal_size_max 0.14
_exptl_crystal_size_mid 0.12
_exptl_crystal_size_min 0.11
_refine_diff_density_max 0.694
_refine_diff_density_min -0.592
_refine_diff_density_rms 0.105
_refine_ls_extinction_method none
_refine_ls_goodness_of_fit_ref 1.091
_refine_ls_hydrogen_treatment constr
_refine_ls_matrix_type full
_refine_ls_number_parameters 422
_refine_ls_number_reflns 6920
_refine_ls_number_restraints 99
_refine_ls_restrained_S_all 1.087
_refine_ls_R_factor_all 0.1140
_refine_ls_R_factor_gt 0.0954
_refine_ls_shift/su_max 0.000
_refine_ls_shift/su_mean 0.000
_refine_ls_structure_factor_coef Fsqd
_refine_ls_weighting_details 'w=1/[\s^2^(Fo^2^)+(0.0664P)^2^+9.5346P] where P=(Fo^2^+2Fc^2^)/3'
_refine_ls_weighting_scheme calc
_refine_ls_wR_factor_gt 0.2351
_refine_ls_wR_factor_ref 0.2437
_reflns_Friedel_coverage 0.000
_reflns_number_gt 5336
_reflns_number_total 6920
_reflns_threshold_expression 'I > 2\s(I)'
_cod_data_source_file d0cc07385g2.cif
_cod_data_source_block aj0779r
_cod_depositor_comments 'Adding full bibliography for 7127659--7127670.cif.'
_cod_database_code 7127661
_shelx_shelxl_version_number 2017/1
_shelx_space_group_comment
;
The symmetry employed for this shelxl refinement is uniquely defined
by the following loop, which should always be used as a source of
symmetry information in preference to the above space-group names.
They are only intended as comments.
;
_shelx_estimated_absorpt_t_max 0.972
_shelx_estimated_absorpt_t_min 0.964
_olex2_refinement_description
;
1. Twinned data refinement
 Scales: 0.645(4)
 0.355(4)
2. Fixed Uiso
 At 1.2 times of:
  All C(H,H) groups
 At 1.5 times of:
  All C(H,H,H) groups
3. Restrained distances
 O3-N1
 2.9 with sigma of 0.002
 F5-C24 \\sim F5A-C24
 with sigma of 0.02
 F4-C24 \\sim F4A-C24
 with sigma of 0.02
 F6-C24 \\sim F6A-C24
 with sigma of 0.02
 S2-O6 \\sim S2A-O6A
 with sigma of 0.02
 S2-O5 \\sim S2A-O5A
 with sigma of 0.02
 S2-O4 \\sim S2A-O4A
 with sigma of 0.02
 S2-C24 \\sim S2A-C24
 with sigma of 0.02
 O6-O5 \\sim O6A-O5A
 with sigma of 0.04
 O6-O4 \\sim O6A-O4A
 with sigma of 0.04
 O6-C24 \\sim O6A-C24
 with sigma of 0.04
 O5-O4 \\sim O5A-O4A
 with sigma of 0.04
 O5-C24 \\sim O5A-C24
 with sigma of 0.04
 O4-C24 \\sim O4A-C24
 with sigma of 0.04
 F1-C23 \\sim F1A-C23
 with sigma of 0.02
 F2-C23 \\sim F2A-C23
 with sigma of 0.02
 F3-C23 \\sim F3A-C23
 with sigma of 0.02
 S1-O3 \\sim S1A-O3A
 with sigma of 0.02
 S1-O1 \\sim S1A-O1A
 with sigma of 0.02
 S1-O2 \\sim S1A-O2A
 with sigma of 0.02
 S1-C23 \\sim S1A-C23
 with sigma of 0.02
 O3-O1 \\sim O3A-O1A
 with sigma of 0.04
 O3-O2 \\sim O3A-O2A
 with sigma of 0.04
 O3-C23 \\sim O3A-C23
 with sigma of 0.04
 O1-O2 \\sim O1A-O2A
 with sigma of 0.04
 O1-C23 \\sim O1A-C23
 with sigma of 0.04
 O2-C23 \\sim O2A-C23
 with sigma of 0.04
4. Uiso/Uaniso restraints and constraints
Uanis(F6) = Uanis(F4A)
Uanis(F5A) = Uanis(F5)
Uanis(F4) = Uanis(F6A)
Uanis(O4A) = Uanis(O5)
Uanis(O6) = Uanis(O6A)
Uanis(O4) = Uanis(O5A)
Uanis(F1) = Uanis(F1A)
Uanis(F3) = Uanis(F3A)
Uanis(F2) = Uanis(F2A)
Uanis(O3A) = Uanis(O3)
Uanis(O2A) = Uanis(O2)
Uanis(O1A) = Uanis(O1)
Uanis(S1A) = Uanis(S1)
5. Rigid body (RIGU) restrains
 F5, F4, F6
 with sigma for 1-2 distances of 0.004 and sigma for 1-3 distances of 0.004
 F5A, F4A, F6A
 with sigma for 1-2 distances of 0.004 and sigma for 1-3 distances of 0.004
 S2, O6, O5, O4
 with sigma for 1-2 distances of 0.004 and sigma for 1-3 distances of 0.004
 S2A, O4A, O6A, O5A
 with sigma for 1-2 distances of 0.004 and sigma for 1-3 distances of 0.004
 F1, F2, F3
 with sigma for 1-2 distances of 0.004 and sigma for 1-3 distances of 0.004
 F3A, F2A, F1A
 with sigma for 1-2 distances of 0.004 and sigma for 1-3 distances of 0.004
 S1, O3, O1, O2
 with sigma for 1-2 distances of 0.004 and sigma for 1-3 distances of 0.004
 S1A, O3A, O2A, O1A
 with sigma for 1-2 distances of 0.004 and sigma for 1-3 distances of 0.004
6. Others
 Sof(F5A)=Sof(F4A)=Sof(F6A)=1-FVAR(1)
 Sof(F5)=Sof(F4)=Sof(F6)=FVAR(1)
 Sof(S2A)=Sof(O4A)=Sof(O6A)=Sof(O5A)=1-FVAR(2)
 Sof(S2)=Sof(O6)=Sof(O5)=Sof(O4)=FVAR(2)
 Sof(F3A)=Sof(F2A)=Sof(F1A)=1-FVAR(3)
 Sof(F1)=Sof(F2)=Sof(F3)=FVAR(3)
 Sof(S1A)=Sof(O3A)=Sof(O2A)=Sof(O1A)=1-FVAR(4)
 Sof(S1)=Sof(O3)=Sof(O1)=Sof(O2)=FVAR(4)
7.a Secondary CH2 refined with riding coordinates:
 C10(H10A,H10B), C17(H17A,H17B), C8(H8A,H8B), C6(H6A,H6B), C5(H5A,H5B), C7(H7A,
 H7B)
7.b Idealised Me refined as rotating group:
 C14(H14A,H14B,H14C), C15(H15A,H15B,H15C), C19(H19A,H19B,H19C), C13(H13A,H13B,
 H13C), C21(H21A,H21B,H21C), C20(H20A,H20B,H20C), C12(H12A,H12B,H12C), C22(H22A,
 H22B,H22C)
;
_olex2_submission_special_instructions 'No special instructions were received'
_oxdiff_exptl_absorpt_empirical_details
;
Empirical correction (ABSPACK) includes:
- Absorption correction using spherical harmonics
- Frame scaling
;

loop_
_space_group_symop_operation_xyz
'x, y, z'
'-x, y+1/2, -z+1/2'
'-x, -y, -z'
'x, -y-1/2, z-1/2'

loop_
_atom_site_label
_atom_site_type_symbol
_atom_site_fract_x
_atom_site_fract_y
_atom_site_fract_z
_atom_site_U_iso_or_equiv
_atom_site_adp_type
_atom_site_occupancy
_atom_site_site_symmetry_order
_atom_site_calc_flag
_atom_site_refinement_flags_posn
_atom_site_refinement_flags_adp
_atom_site_refinement_flags_occupancy
_atom_site_disorder_assembly
_atom_site_disorder_group
S1 S 0.4060(13) -0.2631(14) 0.6440(18) 0.0286(3) Uani 0.041(3) 1 d D U P A 1
S2 S 0.0995(5) 0.2492(5) 0.6596(4) 0.045(2) Uani 0.61(4) 1 d D U P B 1
N1 N 0.1862(2) -0.0774(3) 0.6066(2) 0.0212(7) Uani 1 1 d D . . . .
N2 N 0.3205(2) 0.0674(3) 0.6166(2) 0.0219(7) Uani 1 1 d . . . . .
F1 F 0.382(2) -0.438(5) 0.6845(18) 0.061(2) Uani 0.27(2) 1 d D U P A 1
O3 O 0.3437(14) -0.194(3) 0.606(4) 0.0463(10) Uani 0.041(3) 1 d D U P A 1
O1 O 0.4882(19) -0.249(5) 0.611(5) 0.0516(11) Uani 0.041(3) 1 d D U P A 1
O2 O 0.406(5) -0.287(4) 0.7395(19) 0.0514(11) Uani 0.041(3) 1 d D U P A 1
F2 F 0.435(2) -0.442(2) 0.544(3) 0.077(2) Uani 0.27(2) 1 d D U P A 1
C2 C 0.2927(2) 0.0252(3) 0.6899(3) 0.0244(8) Uani 1 1 d . . . . .
F5 F 0.0481(3) 0.4104(4) 0.5491(5) 0.075(2) Uani 0.854(11) 1 d D U P B 1
O6 O 0.0191(15) 0.200(2) 0.6343(17) 0.062(5) Uani 0.61(4) 1 d D U P B 1
O5 O 0.1728(14) 0.189(2) 0.6717(16) 0.063(4) Uani 0.61(4) 1 d D U P B 1
O4 O 0.0783(16) 0.324(2) 0.7315(14) 0.061(4) Uani 0.61(4) 1 d D U P B 1
C1 C 0.2197(2) -0.0529(3) 0.6849(3) 0.0217(8) Uani 1 1 d . . . . .
F3 F 0.2943(9) -0.4108(19) 0.618(2) 0.072(3) Uani 0.27(2) 1 d D U P A 1
C18 C 0.3944(3) 0.1462(3) 0.6336(3) 0.0287(9) Uani 1 1 d . . . . .
C14 C 0.0323(3) -0.1012(4) 0.5934(3) 0.0317(10) Uani 1 1 d . . . . .
H14A H 0.033446 -0.029413 0.624430 0.048 Uiso 1 1 calc GR . . . .
H14B H -0.013503 -0.146220 0.615151 0.048 Uiso 1 1 calc GR . . . .
H14C H 0.024219 -0.089062 0.528535 0.048 Uiso 1 1 calc GR . . . .
C9 C 0.1149(2) -0.1619(3) 0.6120(3) 0.0259(8) Uani 1 1 d . . . . .
F4 F 0.1775(7) 0.4140(9) 0.5851(9) 0.114(3) Uani 0.854(11) 1 d D U P B 1
C11 C 0.1753(3) -0.1094(4) 0.7612(3) 0.0296(9) Uani 1 1 d . . . . .
C16 C 0.3443(3) 0.0620(4) 0.7734(3) 0.0333(10) Uani 1 1 d . . . . .
C15 C 0.1253(3) -0.2597(4) 0.5487(3) 0.0345(10) Uani 1 1 d . . . . .
H15A H 0.102087 -0.240504 0.488915 0.052 Uiso 1 1 calc GR . . . .
H15B H 0.095978 -0.324466 0.571743 0.052 Uiso 1 1 calc GR . . . .
H15C H 0.184503 -0.277108 0.544514 0.052 Uiso 1 1 calc GR . . . .
C4 C 0.2186(4) -0.0381(6) 0.5213(3) 0.0572(18) Uani 1 1 d . . . . .
C19 C 0.3814(3) 0.2582(4) 0.5866(4) 0.0384(11) Uani 1 1 d . . . . .
H19A H 0.394913 0.251135 0.523141 0.058 Uiso 1 1 calc GR . . . .
H19B H 0.417679 0.314018 0.615467 0.058 Uiso 1 1 calc GR . . . .
H19C H 0.323261 0.281089 0.590909 0.058 Uiso 1 1 calc GR . . . .
C3 C 0.2809(4) 0.0487(5) 0.5277(3) 0.0512(15) Uani 1 1 d . . . . .
C10 C 0.1280(3) -0.2004(4) 0.7087(3) 0.0316(10) Uani 1 1 d . . . . .
H10A H 0.160327 -0.270327 0.710611 0.038 Uiso 1 1 calc R . . . .
H10B H 0.073711 -0.214201 0.735782 0.038 Uiso 1 1 calc R . . . .
C23 C 0.3771(4) -0.4011(5) 0.5997(4) 0.0506(14) Uani 1 1 d D . . . .
C17 C 0.3891(3) 0.1623(4) 0.7342(3) 0.0388(11) Uani 1 1 d . . . . .
H17A H 0.358151 0.231222 0.746866 0.047 Uiso 1 1 calc R . . . .
H17B H 0.445648 0.168819 0.762149 0.047 Uiso 1 1 calc R . . . .
C8 C 0.3248(4) 0.0702(6) 0.4453(4) 0.0562(17) Uani 1 1 d . . . . .
H8A H 0.349996 0.145124 0.450215 0.067 Uiso 1 1 calc R . . . .
H8B H 0.370984 0.016183 0.442255 0.067 Uiso 1 1 calc R . . . .
C13 C 0.2300(3) -0.1669(4) 0.8333(3) 0.0404(11) Uani 1 1 d . . . . .
H13A H 0.274045 -0.208695 0.804662 0.061 Uiso 1 1 calc GR . . . .
H13B H 0.195962 -0.217869 0.867850 0.061 Uiso 1 1 calc GR . . . .
H13C H 0.254950 -0.110944 0.873771 0.061 Uiso 1 1 calc GR . . . .
F6 F 0.1336(5) 0.2947(7) 0.4945(4) 0.102(2) Uani 0.854(11) 1 d D U P B 1
C6 C 0.2040(4) -0.0089(5) 0.3556(3) 0.0473(13) Uani 1 1 d . . . . .
H6A H 0.161584 0.026470 0.315167 0.057 Uiso 1 1 calc R . . . .
H6B H 0.220853 -0.079095 0.326852 0.057 Uiso 1 1 calc R . . . .
C21 C 0.4055(3) -0.0300(5) 0.8041(4) 0.0454(13) Uani 1 1 d . . . . .
H21A H 0.374447 -0.093038 0.827532 0.068 Uiso 1 1 calc GR . . . .
H21B H 0.443555 -0.001061 0.851285 0.068 Uiso 1 1 calc GR . . . .
H21C H 0.437435 -0.054445 0.752831 0.068 Uiso 1 1 calc GR . . . .
C24 C 0.1144(4) 0.3509(5) 0.5716(5) 0.0585(17) Uani 1 1 d D . . . .
C20 C 0.4735(3) 0.0885(4) 0.6046(4) 0.0398(12) Uani 1 1 d . . . . .
H20A H 0.477977 0.015487 0.633502 0.060 Uiso 1 1 calc GR . . . .
H20B H 0.521931 0.133689 0.622583 0.060 Uiso 1 1 calc GR . . . .
H20C H 0.471383 0.079237 0.539199 0.060 Uiso 1 1 calc GR . . . .
C12 C 0.1144(3) -0.0259(5) 0.8037(4) 0.0420(12) Uani 1 1 d . . . . .
H12A H 0.145658 0.037987 0.827742 0.063 Uiso 1 1 calc GR . . . .
H12B H 0.085528 -0.062484 0.852449 0.063 Uiso 1 1 calc GR . . . .
H12C H 0.073609 -0.000604 0.757735 0.063 Uiso 1 1 calc GR . . . .
C22 C 0.2946(4) 0.1046(5) 0.8532(3) 0.0481(14) Uani 1 1 d . . . . .
H22A H 0.250383 0.154529 0.830970 0.072 Uiso 1 1 calc GR . . . .
H22B H 0.331902 0.144955 0.895236 0.072 Uiso 1 1 calc GR . . . .
H22C H 0.269949 0.041521 0.884194 0.072 Uiso 1 1 calc GR . . . .
C5 C 0.1648(4) -0.0364(6) 0.4406(4) 0.0545(16) Uani 1 1 d . . . . .
H5A H 0.119734 0.017947 0.449917 0.065 Uiso 1 1 calc R . . . .
H5B H 0.138505 -0.110417 0.433858 0.065 Uiso 1 1 calc R . . . .
C7 C 0.2771(4) 0.0648(6) 0.3621(4) 0.0580(17) Uani 1 1 d . . . . .
H7A H 0.315181 0.042287 0.314613 0.070 Uiso 1 1 calc R . . . .
H7B H 0.257877 0.141024 0.347359 0.070 Uiso 1 1 calc R . . . .
F5A F 0.075(2) 0.439(2) 0.606(2) 0.075(2) Uani 0.146(11) 1 d D U P B 2
F4A F 0.100(3) 0.321(4) 0.4906(19) 0.102(2) Uani 0.146(11) 1 d D U P B 2
F6A F 0.184(5) 0.398(7) 0.614(6) 0.114(3) Uani 0.146(11) 1 d D U P B 2
S2A S 0.0945(6) 0.2524(8) 0.6599(4) 0.026(2) Uani 0.39(4) 1 d D U P B 2
O4A O 0.167(2) 0.183(4) 0.649(2) 0.063(4) Uani 0.39(4) 1 d D U P B 2
O6A O 0.028(2) 0.184(4) 0.622(3) 0.062(5) Uani 0.39(4) 1 d D U P B 2
O5A O 0.094(2) 0.303(3) 0.7451(18) 0.061(4) Uani 0.39(4) 1 d D U P B 2
F3A F 0.3012(4) -0.4307(6) 0.5708(10) 0.072(3) Uani 0.73(2) 1 d D U P A 2
F2A F 0.4210(8) -0.4713(8) 0.5483(9) 0.077(2) Uani 0.73(2) 1 d D U P A 2
F1A F 0.4012(8) -0.4283(17) 0.6841(6) 0.061(2) Uani 0.73(2) 1 d D U P A 2
S1A S 0.39740(7) -0.25546(9) 0.58036(9) 0.0286(3) Uani 0.959(3) 1 d D U P A 2
O3A O 0.3706(2) -0.2404(3) 0.4882(3) 0.0463(10) Uani 0.959(3) 1 d D U P A 2
O2A O 0.3452(3) -0.2020(4) 0.6447(3) 0.0514(11) Uani 0.959(3) 1 d D U P A 2
O1A O 0.4849(2) -0.2441(4) 0.5991(3) 0.0516(11) Uani 0.959(3) 1 d D U P A 2

loop_
_atom_site_aniso_label
_atom_site_aniso_U_11
_atom_site_aniso_U_22
_atom_site_aniso_U_33
_atom_site_aniso_U_23
_atom_site_aniso_U_13
_atom_site_aniso_U_12
S1 0.0242(5) 0.0229(5) 0.0384(7) 0.0026(5) -0.0033(4) 0.0008(4)
S2 0.046(3) 0.020(3) 0.068(4) -0.008(2) -0.002(2) 0.003(2)
N1 0.0187(15) 0.0176(15) 0.0275(17) 0.0009(13) 0.0037(13) 0.0024(12)
N2 0.0180(15) 0.0193(15) 0.0287(18) -0.0010(13) 0.0035(13) 0.0023(12)
F1 0.045(7) 0.052(4) 0.085(3) 0.035(2) 0.007(3) -0.004(5)
O3 0.048(2) 0.046(2) 0.044(2) 0.0050(17) -0.0135(17) 0.0070(18)
O1 0.0299(17) 0.061(3) 0.063(3) 0.021(2) -0.0068(16) -0.0079(17)
O2 0.064(3) 0.043(2) 0.047(2) -0.0007(18) 0.0072(19) 0.023(2)
F2 0.116(6) 0.022(5) 0.092(3) -0.016(4) -0.024(3) 0.028(4)
C2 0.0239(19) 0.0212(19) 0.028(2) -0.0017(16) 0.0026(16) 0.0011(15)
F5 0.053(3) 0.066(3) 0.107(5) 0.038(3) 0.002(3) 0.021(2)
O6 0.071(5) 0.054(8) 0.059(6) -0.002(6) -0.013(5) -0.024(6)
O5 0.065(4) 0.079(4) 0.048(10) 0.018(7) 0.026(6) 0.043(4)
O4 0.046(9) 0.078(9) 0.058(6) -0.028(6) 0.002(5) 0.020(5)
C1 0.0212(18) 0.0190(18) 0.0251(19) 0.0012(15) 0.0040(15) 0.0027(14)
F3 0.049(2) 0.036(3) 0.129(9) 0.006(4) -0.035(4) -0.016(2)
C18 0.0205(19) 0.022(2) 0.043(3) 0.0019(18) -0.0017(17) -0.0048(16)
C14 0.0201(19) 0.033(2) 0.042(3) 0.0011(19) 0.0033(18) -0.0001(17)
C9 0.0205(18) 0.0224(19) 0.035(2) 0.0010(17) 0.0013(16) -0.0046(15)
F4 0.058(3) 0.080(5) 0.204(12) 0.053(5) 0.002(5) -0.031(4)
C11 0.034(2) 0.032(2) 0.023(2) 0.0045(17) 0.0071(17) -0.0041(18)
C16 0.037(2) 0.034(2) 0.028(2) -0.0026(18) -0.0078(19) -0.0054(19)
C15 0.033(2) 0.025(2) 0.046(3) -0.0039(19) 0.0002(19) -0.0028(18)
C4 0.054(3) 0.096(5) 0.022(2) 0.023(3) -0.010(2) -0.041(3)
C19 0.038(2) 0.019(2) 0.058(3) 0.005(2) 0.003(2) -0.0045(18)
C3 0.060(3) 0.070(4) 0.024(2) -0.006(2) 0.005(2) -0.038(3)
C10 0.033(2) 0.030(2) 0.033(2) 0.0042(18) 0.0064(18) -0.0088(18)
C23 0.043(3) 0.033(3) 0.075(4) 0.009(3) -0.013(3) 0.004(2)
C17 0.038(3) 0.035(3) 0.042(3) -0.001(2) -0.009(2) -0.011(2)
C8 0.050(3) 0.083(5) 0.035(3) 0.017(3) 0.001(2) -0.031(3)
C13 0.050(3) 0.041(3) 0.030(2) 0.012(2) 0.002(2) -0.006(2)
F6 0.123(6) 0.104(5) 0.082(3) 0.036(3) 0.050(4) 0.039(4)
C6 0.050(3) 0.062(4) 0.029(3) 0.012(2) -0.005(2) -0.009(3)
C21 0.039(3) 0.053(3) 0.044(3) 0.010(2) -0.013(2) -0.005(2)
C24 0.037(3) 0.042(3) 0.097(5) 0.018(3) 0.017(3) 0.009(2)
C20 0.024(2) 0.034(2) 0.062(3) 0.002(2) 0.006(2) -0.0013(19)
C12 0.039(3) 0.048(3) 0.041(3) -0.002(2) 0.020(2) 0.000(2)
C22 0.061(4) 0.051(3) 0.032(3) -0.012(2) 0.000(2) -0.012(3)
C5 0.061(4) 0.069(4) 0.033(3) 0.005(3) -0.010(2) -0.030(3)
C7 0.074(4) 0.066(4) 0.034(3) 0.007(3) 0.004(3) -0.025(3)
F5A 0.053(3) 0.066(3) 0.107(5) 0.038(3) 0.002(3) 0.021(2)
F4A 0.123(6) 0.104(5) 0.082(3) 0.036(3) 0.050(4) 0.039(4)
F6A 0.058(3) 0.080(5) 0.204(12) 0.053(5) 0.002(5) -0.031(4)
S2A 0.018(3) 0.041(5) 0.019(3) -0.010(3) 0.004(2) 0.007(2)
O4A 0.065(4) 0.079(4) 0.048(10) 0.018(7) 0.026(6) 0.043(4)
O6A 0.071(5) 0.054(8) 0.059(6) -0.002(6) -0.013(5) -0.024(6)
O5A 0.046(9) 0.078(9) 0.058(6) -0.028(6) 0.002(5) 0.020(5)
F3A 0.049(2) 0.036(3) 0.129(9) 0.006(4) -0.035(4) -0.016(2)
F2A 0.116(6) 0.022(5) 0.092(3) -0.016(4) -0.024(3) 0.028(4)
F1A 0.045(7) 0.052(4) 0.085(3) 0.035(2) 0.007(3) -0.004(5)
S1A 0.0242(5) 0.0229(5) 0.0384(7) 0.0026(5) -0.0033(4) 0.0008(4)
O3A 0.048(2) 0.046(2) 0.044(2) 0.0050(17) -0.0135(17) 0.0070(18)
O2A 0.064(3) 0.043(2) 0.047(2) -0.0007(18) 0.0072(19) 0.023(2)
O1A 0.0299(17) 0.061(3) 0.063(3) 0.021(2) -0.0068(16) -0.0079(17)

loop_
_atom_type_symbol
_atom_type_description
_atom_type_scat_dispersion_real
_atom_type_scat_dispersion_imag
_atom_type_scat_source
C C 0.0033 0.0016 'International Tables Vol C Tables 4.2.6.8 and 6.1.1.4'
H H 0.0000 0.0000 'International Tables Vol C Tables 4.2.6.8 and 6.1.1.4'
F F 0.0171 0.0103 'International Tables Vol C Tables 4.2.6.8 and 6.1.1.4'
N N 0.0061 0.0033 'International Tables Vol C Tables 4.2.6.8 and 6.1.1.4'
O O 0.0106 0.0060 'International Tables Vol C Tables 4.2.6.8 and 6.1.1.4'
S S 0.1246 0.1234 'International Tables Vol C Tables 4.2.6.8 and 6.1.1.4'

loop_
_geom_angle_atom_site_label_1
_geom_angle_atom_site_label_2
_geom_angle_atom_site_label_3
_geom_angle
_geom_angle_site_symmetry_1
_geom_angle_site_symmetry_3
_geom_angle_publ_flag
O3 S1 O1 116(3) . . ?
O3 S1 O2 119(3) . . ?
O3 S1 C23 103(2) . . ?
O1 S1 O2 113(3) . . ?
O1 S1 C23 102(2) . . ?
O2 S1 C23 99(2) . . ?
O6 S2 C24 102.9(9) . . ?
O5 S2 O6 124(2) . . ?
O5 S2 O4 116.7(9) . . ?
O5 S2 C24 108.3(12) . . ?
O4 S2 O6 102(2) . . ?
O4 S2 C24 99.0(13) . . ?
C1 N1 C9 112.9(3) . . ?
C1 N1 C4 123.6(4) . . ?
C4 N1 C9 123.2(4) . . ?
C2 N2 C18 113.0(3) . . ?
C2 N2 C3 123.2(4) . . ?
C3 N2 C18 123.6(4) . . ?
N2 C2 C1 119.6(4) . . ?
N2 C2 C16 112.0(4) . . ?
C1 C2 C16 128.3(4) . . ?
N1 C1 C2 118.9(4) . . ?
N1 C1 C11 112.2(4) . . ?
C2 C1 C11 128.9(4) . . ?
C19 C18 N2 112.1(3) . . ?
C17 C18 N2 99.8(3) . . ?
C17 C18 C19 109.2(4) . . ?
C17 C18 C20 114.5(4) . . ?
C20 C18 N2 108.7(3) . . ?
C20 C18 C19 111.9(4) . . ?
H14A C14 H14B 109.5 . . ?
H14A C14 H14C 109.5 . . ?
H14B C14 H14C 109.5 . . ?
C9 C14 H14A 109.5 . . ?
C9 C14 H14B 109.5 . . ?
C9 C14 H14C 109.5 . . ?
C14 C9 N1 108.6(3) . . ?
C15 C9 N1 112.4(3) . . ?
C15 C9 C14 111.7(4) . . ?
C10 C9 N1 99.9(3) . . ?
C10 C9 C14 114.1(4) . . ?
C10 C9 C15 109.7(4) . . ?
C1 C11 C10 100.1(3) . . ?
C1 C11 C13 116.9(4) . . ?
C1 C11 C12 109.5(4) . . ?
C10 C11 C12 111.1(4) . . ?
C13 C11 C10 107.3(4) . . ?
C13 C11 C12 111.2(4) . . ?
C2 C16 C21 110.7(4) . . ?
C2 C16 C22 116.1(4) . . ?
C17 C16 C2 99.6(4) . . ?
C17 C16 C21 112.0(4) . . ?
C17 C16 C22 107.2(4) . . ?
C21 C16 C22 110.8(4) . . ?
C9 C15 H15A 109.5 . . ?
C9 C15 H15B 109.5 . . ?
C9 C15 H15C 109.5 . . ?
H15A C15 H15B 109.5 . . ?
H15A C15 H15C 109.5 . . ?
H15B C15 H15C 109.5 . . ?
C3 C4 N1 116.3(4) . . ?
C3 C4 C5 115.7(5) . . ?
C5 C4 N1 119.9(5) . . ?
C18 C19 H19A 109.5 . . ?
C18 C19 H19B 109.5 . . ?
C18 C19 H19C 109.5 . . ?
H19A C19 H19B 109.5 . . ?
H19A C19 H19C 109.5 . . ?
H19B C19 H19C 109.5 . . ?
C4 C3 N2 116.5(4) . . ?
C4 C3 C8 115.3(5) . . ?
C8 C3 N2 121.5(5) . . ?
C9 C10 C11 108.4(3) . . ?
C9 C10 H10A 110.0 . . ?
C9 C10 H10B 110.0 . . ?
C11 C10 H10A 110.0 . . ?
C11 C10 H10B 110.0 . . ?
H10A C10 H10B 108.4 . . ?
F1 C23 S1 87(3) . . ?
F1 C23 F2 116(3) . . ?
F1 C23 F3 79(2) . . ?
F2 C23 S1 112.3(16) . . ?
F2 C23 F3 141(2) . . ?
F3 C23 S1 103.9(13) . . ?
F3A C23 F2A 98.2(11) . . ?
F3A C23 F1A 118.0(10) . . ?
F3A C23 S1A 112.2(4) . . ?
F2A C23 S1A 114.4(6) . . ?
F1A C23 F2A 103.7(12) . . ?
F1A C23 S1A 109.7(9) . . ?
C18 C17 C16 108.6(4) . . ?
C18 C17 H17A 110.0 . . ?
C18 C17 H17B 110.0 . . ?
C16 C17 H17A 110.0 . . ?
C16 C17 H17B 110.0 . . ?
H17A C17 H17B 108.3 . . ?
C3 C8 H8A 108.0 . . ?
C3 C8 H8B 108.0 . . ?
H8A C8 H8B 107.3 . . ?
C7 C8 C3 117.1(5) . . ?
C7 C8 H8A 108.0 . . ?
C7 C8 H8B 108.0 . . ?
C11 C13 H13A 109.5 . . ?
C11 C13 H13B 109.5 . . ?
C11 C13 H13C 109.5 . . ?
H13A C13 H13B 109.5 . . ?
H13A C13 H13C 109.5 . . ?
H13B C13 H13C 109.5 . . ?
H6A C6 H6B 107.3 . . ?
C5 C6 H6A 108.2 . . ?
C5 C6 H6B 108.2 . . ?
C5 C6 C7 116.4(5) . . ?
C7 C6 H6A 108.2 . . ?
C7 C6 H6B 108.2 . . ?
C16 C21 H21A 109.5 . . ?
C16 C21 H21B 109.5 . . ?
C16 C21 H21C 109.5 . . ?
H21A C21 H21B 109.5 . . ?
H21A C21 H21C 109.5 . . ?
H21B C21 H21C 109.5 . . ?
F5 C24 S2 115.0(5) . . ?
F5 C24 F6 105.1(7) . . ?
F4 C24 S2 114.3(7) . . ?
F4 C24 F5 110.4(7) . . ?
F4 C24 F6 102.8(10) . . ?
F6 C24 S2 108.0(5) . . ?
F5A C24 F6A 84(5) . . ?
F5A C24 S2A 98.0(14) . . ?
F4A C24 F5A 121(2) . . ?
F4A C24 F6A 131(5) . . ?
F4A C24 S2A 118(3) . . ?
F6A C24 S2A 96(3) . . ?
C18 C20 H20A 109.5 . . ?
C18 C20 H20B 109.5 . . ?
C18 C20 H20C 109.5 . . ?
H20A C20 H20B 109.5 . . ?
H20A C20 H20C 109.5 . . ?
H20B C20 H20C 109.5 . . ?
C11 C12 H12A 109.5 . . ?
C11 C12 H12B 109.5 . . ?
C11 C12 H12C 109.5 . . ?
H12A C12 H12B 109.5 . . ?
H12A C12 H12C 109.5 . . ?
H12B C12 H12C 109.5 . . ?
C16 C22 H22A 109.5 . . ?
C16 C22 H22B 109.5 . . ?
C16 C22 H22C 109.5 . . ?
H22A C22 H22B 109.5 . . ?
H22A C22 H22C 109.5 . . ?
H22B C22 H22C 109.5 . . ?
C4 C5 C6 116.8(5) . . ?
C4 C5 H5A 108.1 . . ?
C4 C5 H5B 108.1 . . ?
C6 C5 H5A 108.1 . . ?
C6 C5 H5B 108.1 . . ?
H5A C5 H5B 107.3 . . ?
C8 C7 C6 119.0(5) . . ?
C8 C7 H7A 107.6 . . ?
C8 C7 H7B 107.6 . . ?
C6 C7 H7A 107.6 . . ?
C6 C7 H7B 107.6 . . ?
H7A C7 H7B 107.0 . . ?
O4A S2A C24 97.6(17) . . ?
O6A S2A C24 104.0(14) . . ?
O6A S2A O4A 102(3) . . ?
O5A S2A C24 112(2) . . ?
O5A S2A O4A 112.7(14) . . ?
O5A S2A O6A 124(3) . . ?
O3A S1A C23 103.0(3) . . ?
O3A S1A O2A 114.5(2) . . ?
O2A S1A C23 102.3(3) . . ?
O1A S1A C23 104.1(3) . . ?
O1A S1A O3A 115.7(3) . . ?
O1A S1A O2A 114.8(3) . . ?

loop_
_geom_bond_atom_site_label_1
_geom_bond_atom_site_label_2
_geom_bond_distance
_geom_bond_site_symmetry_2
_geom_bond_publ_flag
S1 O3 1.406(18) . ?
S1 O1 1.439(19) . ?
S1 O2 1.451(19) . ?
S1 C23 1.842(17) . ?
S2 O6 1.458(11) . ?
S2 O5 1.395(17) . ?
S2 O4 1.446(17) . ?
S2 C24 1.816(9) . ?
N1 C1 1.300(5) . ?
N1 C9 1.539(5) . ?
N1 C4 1.468(6) . ?
N2 C2 1.298(5) . ?
N2 C18 1.537(5) . ?
N2 C3 1.467(6) . ?
F1 C23 1.338(17) . ?
F2 C23 1.358(17) . ?
C2 C1 1.505(6) . ?
C2 C16 1.536(6) . ?
F5 C24 1.317(7) . ?
C1 C11 1.523(6) . ?
F3 C23 1.374(15) . ?
C18 C19 1.531(6) . ?
C18 C17 1.515(7) . ?
C18 C20 1.526(6) . ?
C14 H14A 0.9800 . ?
C14 H14B 0.9800 . ?
C14 H14C 0.9800 . ?
C14 C9 1.534(6) . ?
C9 C15 1.522(6) . ?
C9 C10 1.519(6) . ?
F4 C24 1.279(10) . ?
C11 C10 1.532(6) . ?
C11 C13 1.530(6) . ?
C11 C12 1.555(7) . ?
C16 C17 1.533(7) . ?
C16 C21 1.541(7) . ?
C16 C22 1.543(7) . ?
C15 H15A 0.9800 . ?
C15 H15B 0.9800 . ?
C15 H15C 0.9800 . ?
C4 C3 1.449(7) . ?
C4 C5 1.457(7) . ?
C19 H19A 0.9800 . ?
C19 H19B 0.9800 . ?
C19 H19C 0.9800 . ?
C3 C8 1.460(7) . ?
C10 H10A 0.9900 . ?
C10 H10B 0.9900 . ?
C23 F3A 1.330(7) . ?
C23 F2A 1.356(9) . ?
C23 F1A 1.342(9) . ?
C23 S1A 1.809(6) . ?
C17 H17A 0.9900 . ?
C17 H17B 0.9900 . ?
C8 H8A 0.9900 . ?
C8 H8B 0.9900 . ?
C8 C7 1.437(8) . ?
C13 H13A 0.9800 . ?
C13 H13B 0.9800 . ?
C13 H13C 0.9800 . ?
F6 C24 1.377(10) . ?
C6 H6A 0.9900 . ?
C6 H6B 0.9900 . ?
C6 C5 1.472(7) . ?
C6 C7 1.474(8) . ?
C21 H21A 0.9800 . ?
C21 H21B 0.9800 . ?
C21 H21C 0.9800 . ?
C24 F5A 1.343(18) . ?
C24 F4A 1.27(2) . ?
C24 F6A 1.39(2) . ?
C24 S2A 1.808(10) . ?
C20 H20A 0.9800 . ?
C20 H20B 0.9800 . ?
C20 H20C 0.9800 . ?
C12 H12A 0.9800 . ?
C12 H12B 0.9800 . ?
C12 H12C 0.9800 . ?
C22 H22A 0.9800 . ?
C22 H22B 0.9800 . ?
C22 H22C 0.9800 . ?
C5 H5A 0.9900 . ?
C5 H5B 0.9900 . ?
C7 H7A 0.9900 . ?
C7 H7B 0.9900 . ?
S2A O4A 1.45(2) . ?
S2A O6A 1.447(13) . ?
S2A O5A 1.41(2) . ?
S1A O3A 1.436(4) . ?
S1A O2A 1.447(4) . ?
S1A O1A 1.432(4) . ?

loop_
_twin_individual_id
_twin_individual_mass_fraction_refined
1 0.645(4)
2 0.355(4)
